data_1531818
loop_
_publ_author_name
'Lissner, F.'
'Hartenbach, I.'
'Schleid, T.'

_publ_section_title
;
 K3 Er7 S12 und Rb3 Er7 S12: zwei ternaere Erbium(III)-Sulfide mit
 Kanalstruktur
;
_journal_name_full 'Zeitschrift fuer Anorganische und Allgemeine Chemie'
_journal_page_first 1552
_journal_page_last 1555
_journal_volume 628
_journal_year 2002
_chemical_formula_sum 'Er7 Rb3 S12'
_chemical_name_systematic 'Rb3 Er7 S12'
_space_group_IT_number 58
_symmetry_space_group_name_Hall '-P 2 2n'
_symmetry_space_group_name_H-M 'P n n m'
_cell_angle_alpha 90
_cell_angle_beta 90
_cell_angle_gamma 90
_cell_formula_units_Z 2
_cell_length_a 12.0351
_cell_length_b 24.83
_cell_length_c 3.9485
_cell_volume 1179.936
_citation_journal_id_ASTM ZAACAB
_cod_data_source_file Lissner_ZAACAB_2002_994.cif
_cod_data_source_block Er7Rb3S12
_cod_database_code 1531818

loop_
_symmetry_equiv_pos_as_xyz
x,y,z
-x,-y,z
x+1/2,-y+1/2,-z+1/2
-x+1/2,y+1/2,-z+1/2
-x,-y,-z
x,y,-z
-x-1/2,y-1/2,z-1/2
x-1/2,-y-1/2,z-1/2

loop_
_atom_site_label
_atom_site_type_symbol
_atom_site_fract_x
_atom_site_fract_y
_atom_site_fract_z
_atom_site_occupancy
_atom_site_U_iso_or_equiv
S1 S-2 0.2591 0.1946 0 1 0.0
S2 S-2 0.1242 0.5765 0 1 0.0
S5 S-2 0.1517 0.9799 0 1 0.0
Er1 Er+3 0 0 0.5 1 0.0
Er3 Er+3 0.40438 0.71115 0 1 0.0
Rb2 Rb+1 0.5651 0.0311 0 0.504 0.0
S3 S-2 0.4266 0.6026 0 1 0.0
Er2 Er+3 0.22285 0.08171 0 1 0.0
S6 S-2 0.421 0.8208 0 1 0.0
Er4 Er+3 0.07222 0.6817 0 1 0.0
S4 S-2 0.0519 0.7882 0 1 0.0
Rb1 Rb+1 0.2918 0.36595 0 1 0.0
